data_7219273
loop_
_publ_author_name
'Singh, Udai P.'
'Tomar, Kapil'
'Kashyap, Sujata'

_publ_section_title
;
 Supramolecular assemblies of benzene-1,3,5-tricarboxylic acid and
 3,5-substituted pyrazoles: formation and structural analysis
;
_journal_issue 6
_journal_name_full CrystEngComm
_journal_page_first 1421
_journal_paper_doi 10.1039/C4CE02117G
_journal_volume 17
_journal_year 2015
_chemical_formula_moiety 'C15 H13 N2, C15 H12 N2, C9 H5 O6, C H4 O'
_chemical_formula_sum 'C40 H34 N4 O7'
_chemical_formula_weight 682.71
_chemical_name_systematic
; 
 ? 
;
_space_group_IT_number 2
_symmetry_cell_setting triclinic
_symmetry_space_group_name_Hall '-P 1'
_symmetry_space_group_name_H-M 'P -1'
_atom_sites_solution_hydrogens geom
_atom_sites_solution_primary direct
_atom_sites_solution_secondary difmap
_audit_creation_method SHELXL-97
_audit_update_record
;
2014-10-21 deposited with the CCDC.
2014-12-22 downloaded from the CCDC.
;
_cell_angle_alpha 93.603(8)
_cell_angle_beta 92.516(7)
_cell_angle_gamma 95.843(7)
_cell_formula_units_Z 2
_cell_length_a 7.9394(17)
_cell_length_b 11.221(2)
_cell_length_c 19.683(4)
_cell_measurement_reflns_used 106
_cell_measurement_temperature 296(2)
_cell_measurement_theta_max 29.43
_cell_measurement_theta_min 2.38
_cell_volume 1738.7(6)
_computing_cell_refinement 'Bruker Kappa Apex'
_computing_data_collection 'Bruker Kappa Apex'
_computing_data_reduction 'Bruker SAINT'
_computing_molecular_graphics 'Bruker SHELXTL'
_computing_publication_material 'Bruker SHELXTL'
_computing_structure_refinement 'SHELXL-97 (Sheldrick, 2008)'
_computing_structure_solution 'SHELXS-97 (Sheldrick, 2008)'
_diffrn_ambient_temperature 296(2)
_diffrn_measured_fraction_theta_full 0.774
_diffrn_measured_fraction_theta_max 0.774
_diffrn_measurement_device_type 'CCD area detector'
_diffrn_measurement_method 'phi omega scans'
_diffrn_radiation_monochromator graphite
_diffrn_radiation_source 'fine-focus sealed tube'
_diffrn_radiation_type MoK\a
_diffrn_radiation_wavelength 0.71073
_diffrn_reflns_av_R_equivalents 0.0263
_diffrn_reflns_av_sigmaI/netI 0.0353
_diffrn_reflns_limit_h_max 9
_diffrn_reflns_limit_h_min -8
_diffrn_reflns_limit_k_max 13
_diffrn_reflns_limit_k_min -9
_diffrn_reflns_limit_l_max 23
_diffrn_reflns_limit_l_min -13
_diffrn_reflns_number 9921
_diffrn_reflns_theta_full 24.99
_diffrn_reflns_theta_max 24.99
_diffrn_reflns_theta_min 1.83
_exptl_absorpt_coefficient_mu 0.091
_exptl_absorpt_correction_T_max 0.985
_exptl_absorpt_correction_T_min 0.978
_exptl_absorpt_correction_type multi-scan
_exptl_absorpt_process_details '(SADABS; Bruker, 2000)'
_exptl_crystal_colour colorless
_exptl_crystal_density_diffrn 1.304
_exptl_crystal_density_method 'not measured'
_exptl_crystal_description block
_exptl_crystal_F_000 716.0
_exptl_crystal_size_max 0.24
_exptl_crystal_size_mid 0.21
_exptl_crystal_size_min 0.17
_refine_diff_density_max 0.460
_refine_diff_density_min -0.442
_refine_diff_density_rms 0.148
_refine_ls_extinction_coef 0.051(5)
_refine_ls_extinction_expression Fc^*^=kFc[1+0.001xFc^2^\l^3^/sin(2\q)]^-1/4^
_refine_ls_extinction_method SHELXL
_refine_ls_goodness_of_fit_ref 1.189
_refine_ls_hydrogen_treatment constr
_refine_ls_matrix_type full
_refine_ls_number_parameters 465
_refine_ls_number_reflns 6132
_refine_ls_number_restraints 0
_refine_ls_restrained_S_all 1.189
_refine_ls_R_factor_all 0.0747
_refine_ls_R_factor_gt 0.0517
_refine_ls_shift/su_max 0.001
_refine_ls_shift/su_mean 0.000
_refine_ls_structure_factor_coef Fsqd
_refine_ls_weighting_details 'calc w=1/[\s^2^(Fo^2^)+(0.1000P)^2^+0.0000P] where P=(Fo^2^+2Fc^2^)/3'
_refine_ls_weighting_scheme calc
_refine_ls_wR_factor_gt 0.1325
_refine_ls_wR_factor_ref 0.1713
_reflns_number_gt 3566
_reflns_number_total 6132
_reflns_threshold_expression >2sigma(I)
_cod_data_source_file c4ce02117g2.cif
_cod_data_source_block ups581kt_0m_2
_cod_depositor_comments 'Adding full bibliography for 7219268--7219274.cif.'
_cod_database_code 7219273

loop_
_symmetry_equiv_pos_as_xyz
'x, y, z'
'-x, -y, -z'

loop_
_atom_site_label
_atom_site_type_symbol
_atom_site_fract_x
_atom_site_fract_y
_atom_site_fract_z
_atom_site_U_iso_or_equiv
_atom_site_adp_type
_atom_site_occupancy
_atom_site_symmetry_multiplicity
_atom_site_calc_flag
_atom_site_refinement_flags
O1 O -0.1044(3) 0.50192(17) 0.79940(9) 0.0739(6) Uani 1 1 d .
O2 O 0.0327(3) 0.34919(15) 0.83182(10) 0.0733(6) Uani 1 1 d .
H2A H -0.0258 0.3126 0.8003 0.110 Uiso 1 1 calc R
O3 O 0.3721(2) 0.38814(14) 1.04641(8) 0.0541(5) Uani 1 1 d .
O4 O 0.4159(2) 0.56549(14) 1.10610(8) 0.0595(5) Uani 1 1 d .
O5 O 0.1235(3) 0.90358(15) 1.03306(9) 0.0712(6) Uani 1 1 d .
O6 O -0.0482(3) 0.87851(16) 0.93935(10) 0.0721(6) Uani 1 1 d .
H6A H -0.0644 0.9477 0.9510 0.108 Uiso 1 1 calc R
O7 O 0.8438(3) 0.20542(17) 0.74167(9) 0.0728(6) Uani 1 1 d .
H7 H 0.8118 0.2408 0.7091 0.109 Uiso 1 1 calc R
N1 N 0.2319(3) 0.54742(19) 0.33170(10) 0.0625(6) Uani 1 1 d .
H1 H 0.2092 0.5322 0.2887 0.075 Uiso 1 1 calc R
N2 N 0.2582(3) 0.65913(19) 0.36233(10) 0.0619(6) Uani 1 1 d .
N3 N 0.5732(3) 0.42786(19) 0.19090(10) 0.0540(6) Uani 1 1 d .
H3 H 0.5288 0.4904 0.1786 0.065 Uiso 1 1 calc R
N4 N 0.5560(3) 0.31982(18) 0.15715(10) 0.0536(6) Uani 1 1 d .
H4A H 0.4973 0.3021 0.1195 0.064 Uiso 1 1 calc R
C1 C 0.2465(3) 0.55239(19) 1.00345(10) 0.0401(6) Uani 1 1 d .
C2 C 0.2095(3) 0.66988(19) 1.01422(11) 0.0433(6) Uani 1 1 d .
H2 H 0.2555 0.7163 1.0527 0.052 Uiso 1 1 calc R
C3 C 0.1040(3) 0.71841(19) 0.96770(11) 0.0424(6) Uani 1 1 d .
C4 C 0.0382(3) 0.6498(2) 0.90994(11) 0.0440(6) Uani 1 1 d .
H4 H -0.0310 0.6827 0.8784 0.053 Uiso 1 1 calc R
C5 C 0.0749(3) 0.53185(19) 0.89885(10) 0.0402(6) Uani 1 1 d .
C6 C 0.1789(3) 0.4837(2) 0.94553(11) 0.0425(6) Uani 1 1 d .
H6 H 0.2039 0.4049 0.9382 0.051 Uiso 1 1 calc R
C7 C 0.3523(3) 0.4963(2) 1.05478(11) 0.0456(6) Uani 1 1 d .
C8 C 0.0591(3) 0.8418(2) 0.98163(12) 0.0488(6) Uani 1 1 d .
C9 C -0.0052(3) 0.4584(2) 0.83845(12) 0.0490(6) Uani 1 1 d .
C10 C 0.2673(4) 0.8591(3) 0.46519(15) 0.0751(9) Uani 1 1 d .
H10 H 0.2166 0.8692 0.4227 0.090 Uiso 1 1 calc R
C11 C 0.2906(5) 0.9539(3) 0.51358(17) 0.0920(11) Uani 1 1 d .
H11 H 0.2565 1.0279 0.5034 0.110 Uiso 1 1 calc R
C12 C 0.3635(4) 0.9405(3) 0.57691(16) 0.0844(10) Uani 1 1 d .
H12 H 0.3773 1.0047 0.6096 0.101 Uiso 1 1 calc R
C13 C 0.4154(4) 0.8327(3) 0.59134(14) 0.0768(9) Uani 1 1 d .
H13 H 0.4658 0.8236 0.6340 0.092 Uiso 1 1 calc R
C14 C 0.3938(4) 0.7367(3) 0.54320(13) 0.0681(8) Uani 1 1 d .
H14 H 0.4297 0.6633 0.5537 0.082 Uiso 1 1 calc R
C15 C 0.3191(3) 0.7486(2) 0.47935(13) 0.0561(7) Uani 1 1 d .
C16 C 0.2913(3) 0.6448(2) 0.42869(12) 0.0561(7) Uani 1 1 d .
C17 C 0.2864(3) 0.5229(2) 0.43899(13) 0.0610(7) Uani 1 1 d .
H17 H 0.3067 0.4886 0.4800 0.073 Uiso 1 1 calc R
C18 C 0.2454(3) 0.4631(2) 0.37611(13) 0.0553(7) Uani 1 1 d .
C19 C 0.2098(3) 0.3344(2) 0.35495(13) 0.0556(7) Uani 1 1 d .
C20 C 0.1316(4) 0.2562(3) 0.39906(14) 0.0715(8) Uani 1 1 d .
H20 H 0.1050 0.2853 0.4421 0.086 Uiso 1 1 calc R
C21 C 0.0934(4) 0.1363(3) 0.37945(16) 0.0793(9) Uani 1 1 d .
H21 H 0.0413 0.0847 0.4093 0.095 Uiso 1 1 calc R
C22 C 0.1323(4) 0.0925(3) 0.31570(17) 0.0789(9) Uani 1 1 d .
H22 H 0.1068 0.0114 0.3024 0.095 Uiso 1 1 calc R
C23 C 0.2083(4) 0.1685(3) 0.27204(16) 0.0764(9) Uani 1 1 d .
H23 H 0.2341 0.1389 0.2290 0.092 Uiso 1 1 calc R
C24 C 0.2469(3) 0.2883(3) 0.29111(13) 0.0638(8) Uani 1 1 d .
H24 H 0.2986 0.3390 0.2608 0.077 Uiso 1 1 calc R
C25 C 0.6630(5) 0.6369(3) 0.28331(18) 0.0987(11) Uani 1 1 d .
H25 H 0.5991 0.6459 0.2436 0.118 Uiso 1 1 calc R
C26 C 0.7051(6) 0.7346(4) 0.3290(2) 0.1254(15) Uani 1 1 d .
H26 H 0.6700 0.8088 0.3198 0.150 Uiso 1 1 calc R
C27 C 0.7983(5) 0.7228(4) 0.38758(19) 0.1050(12) Uani 1 1 d .
H27 H 0.8250 0.7886 0.4187 0.126 Uiso 1 1 calc R
C28 C 0.8519(4) 0.6153(4) 0.40054(15) 0.0905(11) Uani 1 1 d .
H28 H 0.9168 0.6077 0.4402 0.109 Uiso 1 1 calc R
C29 C 0.8103(4) 0.5171(3) 0.35489(14) 0.0741(8) Uani 1 1 d .
H29 H 0.8477 0.4437 0.3641 0.089 Uiso 1 1 calc R
C30 C 0.7134(3) 0.5266(3) 0.29539(12) 0.0599(7) Uani 1 1 d .
C31 C 0.6712(3) 0.4217(2) 0.24688(12) 0.0526(7) Uani 1 1 d .
C32 C 0.7176(3) 0.3064(2) 0.24785(12) 0.0566(7) Uani 1 1 d .
H32 H 0.7861 0.2773 0.2812 0.068 Uiso 1 1 calc R
C33 C 0.6433(3) 0.2427(2) 0.19024(12) 0.0516(7) Uani 1 1 d .
C34 C 0.6488(3) 0.1179(2) 0.16427(13) 0.0566(7) Uani 1 1 d .
C35 C 0.7616(4) 0.0483(3) 0.19338(19) 0.0915(11) Uani 1 1 d .
H35 H 0.8330 0.0810 0.2300 0.110 Uiso 1 1 calc R
C36 C 0.7712(5) -0.0684(3) 0.1695(2) 0.1123(14) Uani 1 1 d .
H36 H 0.8478 -0.1140 0.1902 0.135 Uiso 1 1 calc R
C37 C 0.6677(5) -0.1178(3) 0.1150(2) 0.1017(12) Uani 1 1 d .
H37 H 0.6749 -0.1964 0.0983 0.122 Uiso 1 1 calc R
C38 C 0.5554(5) -0.0513(3) 0.08584(18) 0.0899(10) Uani 1 1 d .
H38 H 0.4848 -0.0844 0.0490 0.108 Uiso 1 1 calc R
C39 C 0.5450(4) 0.0652(3) 0.11028(15) 0.0726(8) Uani 1 1 d .
H39 H 0.4661 0.1094 0.0899 0.087 Uiso 1 1 calc R
C40 C 0.7020(4) 0.1636(3) 0.77819(17) 0.0949(11) Uani 1 1 d .
H40A H 0.7385 0.1172 0.8143 0.142 Uiso 1 1 calc R
H40B H 0.6215 0.1145 0.7479 0.142 Uiso 1 1 calc R
H40C H 0.6499 0.2310 0.7971 0.142 Uiso 1 1 calc R

loop_
_atom_site_aniso_label
_atom_site_aniso_U_11
_atom_site_aniso_U_22
_atom_site_aniso_U_33
_atom_site_aniso_U_23
_atom_site_aniso_U_13
_atom_site_aniso_U_12
O1 0.0870(15) 0.0752(13) 0.0594(11) -0.0104(10) -0.0235(10) 0.0280(11)
O2 0.0918(16) 0.0503(12) 0.0751(12) -0.0183(9) -0.0138(10) 0.0167(11)
O3 0.0647(12) 0.0414(10) 0.0579(10) 0.0024(8) -0.0075(8) 0.0196(8)
O4 0.0774(13) 0.0494(11) 0.0522(9) -0.0035(8) -0.0130(9) 0.0198(9)
O5 0.0935(14) 0.0467(11) 0.0724(12) -0.0124(9) -0.0268(10) 0.0256(10)
O6 0.0981(15) 0.0436(11) 0.0754(12) -0.0052(9) -0.0269(11) 0.0303(11)
O7 0.1067(17) 0.0523(12) 0.0607(11) 0.0063(9) -0.0040(11) 0.0161(11)
N1 0.0822(17) 0.0537(14) 0.0501(11) 0.0028(11) -0.0077(11) 0.0059(12)
N2 0.0772(17) 0.0530(14) 0.0538(12) 0.0029(10) -0.0074(11) 0.0044(11)
N3 0.0609(15) 0.0509(13) 0.0535(12) 0.0094(10) -0.0018(10) 0.0209(11)
N4 0.0571(14) 0.0568(14) 0.0480(11) 0.0057(10) -0.0050(10) 0.0129(11)
C1 0.0407(14) 0.0375(13) 0.0439(11) 0.0079(10) 0.0039(10) 0.0083(11)
C2 0.0510(15) 0.0364(13) 0.0431(11) 0.0023(10) 0.0025(11) 0.0071(11)
C3 0.0497(15) 0.0335(13) 0.0453(12) 0.0062(10) 0.0022(10) 0.0083(11)
C4 0.0494(15) 0.0394(14) 0.0454(12) 0.0108(10) -0.0006(10) 0.0114(11)
C5 0.0443(15) 0.0348(13) 0.0428(11) 0.0040(10) 0.0045(10) 0.0087(11)
C6 0.0460(15) 0.0350(13) 0.0485(12) 0.0050(10) 0.0082(11) 0.0106(11)
C7 0.0457(15) 0.0454(15) 0.0480(12) 0.0079(11) 0.0056(11) 0.0124(12)
C8 0.0604(17) 0.0370(14) 0.0502(13) 0.0053(11) -0.0060(12) 0.0140(12)
C9 0.0559(17) 0.0408(15) 0.0507(13) 0.0000(11) 0.0030(12) 0.0085(13)
C10 0.097(2) 0.064(2) 0.0631(16) -0.0006(14) -0.0165(15) 0.0160(17)
C11 0.125(3) 0.068(2) 0.083(2) -0.0086(17) -0.011(2) 0.0250(19)
C12 0.103(3) 0.075(2) 0.0722(19) -0.0181(16) -0.0079(17) 0.0130(19)
C13 0.085(2) 0.083(2) 0.0586(16) -0.0036(15) -0.0132(15) 0.0058(18)
C14 0.080(2) 0.0619(18) 0.0614(16) 0.0015(14) -0.0138(14) 0.0097(15)
C15 0.0590(17) 0.0524(17) 0.0560(14) 0.0041(12) -0.0046(12) 0.0048(13)
C16 0.0620(18) 0.0556(18) 0.0503(14) 0.0047(12) -0.0078(12) 0.0072(13)
C17 0.078(2) 0.0542(18) 0.0505(13) 0.0079(12) -0.0121(13) 0.0090(14)
C18 0.0624(18) 0.0486(16) 0.0550(14) 0.0076(13) -0.0055(12) 0.0073(13)
C19 0.0594(17) 0.0510(16) 0.0562(14) 0.0049(13) -0.0100(12) 0.0097(13)
C20 0.088(2) 0.0609(19) 0.0644(16) 0.0048(15) -0.0075(15) 0.0071(16)
C21 0.091(2) 0.062(2) 0.083(2) 0.0141(16) -0.0141(17) -0.0005(17)
C22 0.084(2) 0.0541(19) 0.096(2) -0.0038(18) -0.0258(19) 0.0097(17)
C23 0.090(2) 0.064(2) 0.0739(18) -0.0102(16) -0.0084(17) 0.0156(17)
C24 0.0669(19) 0.0616(19) 0.0629(16) 0.0033(14) -0.0032(13) 0.0095(14)
C25 0.124(3) 0.089(3) 0.085(2) -0.0188(18) -0.029(2) 0.050(2)
C26 0.159(4) 0.101(3) 0.115(3) -0.040(2) -0.033(3) 0.055(3)
C27 0.103(3) 0.114(3) 0.093(3) -0.044(2) -0.002(2) 0.022(2)
C28 0.082(2) 0.124(3) 0.0608(18) -0.0190(19) -0.0022(15) 0.006(2)
C29 0.074(2) 0.089(2) 0.0598(16) 0.0034(15) -0.0004(14) 0.0097(17)
C30 0.0577(18) 0.074(2) 0.0499(14) 0.0000(13) 0.0067(12) 0.0146(15)
C31 0.0501(17) 0.0638(18) 0.0464(13) 0.0132(12) 0.0012(11) 0.0135(14)
C32 0.0558(17) 0.0687(19) 0.0483(13) 0.0156(13) -0.0077(12) 0.0175(14)
C33 0.0480(16) 0.0579(17) 0.0526(13) 0.0190(13) 0.0005(12) 0.0143(13)
C34 0.0527(18) 0.0567(17) 0.0623(15) 0.0150(13) -0.0003(13) 0.0092(14)
C35 0.088(2) 0.066(2) 0.121(3) 0.0061(19) -0.032(2) 0.0245(19)
C36 0.110(3) 0.065(2) 0.164(4) 0.012(3) -0.026(3) 0.032(2)
C37 0.113(3) 0.055(2) 0.137(3) 0.001(2) 0.014(3) 0.014(2)
C38 0.111(3) 0.064(2) 0.093(2) 0.0004(18) -0.008(2) 0.008(2)
C39 0.085(2) 0.0608(19) 0.0732(18) 0.0089(15) -0.0099(16) 0.0140(16)
C40 0.110(3) 0.083(2) 0.093(2) 0.0038(19) 0.014(2) 0.011(2)

loop_
_atom_type_symbol
_atom_type_description
_atom_type_scat_dispersion_real
_atom_type_scat_dispersion_imag
_atom_type_scat_source
C C 0.0033 0.0016 'International Tables Vol C Tables 4.2.6.8 and 6.1.1.4'
H H 0.0000 0.0000 'International Tables Vol C Tables 4.2.6.8 and 6.1.1.4'
N N 0.0061 0.0033 'International Tables Vol C Tables 4.2.6.8 and 6.1.1.4'
O O 0.0106 0.0060 'International Tables Vol C Tables 4.2.6.8 and 6.1.1.4'

loop_
_geom_angle_atom_site_label_1
_geom_angle_atom_site_label_2
_geom_angle_atom_site_label_3
_geom_angle
C9 O2 H2A 109.5
C8 O6 H6A 109.5
C40 O7 H7 109.5
C18 N1 N2 112.0(2)
C18 N1 H1 124.0
N2 N1 H1 124.0
C16 N2 N1 105.9(2)
N4 N3 C31 108.0(2)
N4 N3 H3 126.0
C31 N3 H3 126.0
N3 N4 C33 110.62(19)
N3 N4 H4A 124.7
C33 N4 H4A 124.7
C2 C1 C6 119.8(2)
C2 C1 C7 120.9(2)
C6 C1 C7 119.3(2)
C1 C2 C3 120.1(2)
C1 C2 H2 120.0
C3 C2 H2 120.0
C4 C3 C2 119.8(2)
C4 C3 C8 120.8(2)
C2 C3 C8 119.4(2)
C3 C4 C5 120.4(2)
C3 C4 H4 119.8
C5 C4 H4 119.8
C6 C5 C4 119.6(2)
C6 C5 C9 121.3(2)
C4 C5 C9 119.1(2)
C5 C6 C1 120.4(2)
C5 C6 H6 119.8
C1 C6 H6 119.8
O3 C7 O4 124.2(2)
O3 C7 C1 119.5(2)
O4 C7 C1 116.3(2)
O5 C8 O6 123.7(2)
O5 C8 C3 119.8(2)
O6 C8 C3 116.5(2)
O1 C9 O2 124.3(2)
O1 C9 C5 119.9(2)
O2 C9 C5 115.8(2)
C11 C10 C15 120.3(3)
C11 C10 H10 119.8
C15 C10 H10 119.8
C10 C11 C12 120.8(3)
C10 C11 H11 119.6
C12 C11 H11 119.6
C13 C12 C11 119.5(3)
C13 C12 H12 120.3
C11 C12 H12 120.3
C12 C13 C14 120.6(3)
C12 C13 H13 119.7
C14 C13 H13 119.7
C13 C14 C15 120.6(3)
C13 C14 H14 119.7
C15 C14 H14 119.7
C14 C15 C10 118.3(2)
C14 C15 C16 120.5(2)
C10 C15 C16 121.2(2)
N2 C16 C17 109.5(2)
N2 C16 C15 121.5(2)
C17 C16 C15 129.0(2)
C18 C17 C16 106.2(2)
C18 C17 H17 126.9
C16 C17 H17 126.9
N1 C18 C17 106.5(2)
N1 C18 C19 121.5(2)
C17 C18 C19 131.9(2)
C24 C19 C20 118.2(2)
C24 C19 C18 122.0(2)
C20 C19 C18 119.8(2)
C21 C20 C19 120.6(3)
C21 C20 H20 119.7
C19 C20 H20 119.7
C20 C21 C22 120.1(3)
C20 C21 H21 120.0
C22 C21 H21 120.0
C23 C22 C21 119.8(3)
C23 C22 H22 120.1
C21 C22 H22 120.1
C22 C23 C24 120.6(3)
C22 C23 H23 119.7
C24 C23 H23 119.7
C23 C24 C19 120.8(3)
C23 C24 H24 119.6
C19 C24 H24 119.6
C30 C25 C26 121.2(3)
C30 C25 H25 119.4
C26 C25 H25 119.4
C27 C26 C25 120.1(4)
C27 C26 H26 119.9
C25 C26 H26 119.9
C28 C27 C26 120.1(3)
C28 C27 H27 120.0
C26 C27 H27 120.0
C27 C28 C29 120.1(3)
C27 C28 H28 120.0
C29 C28 H28 120.0
C28 C29 C30 120.9(3)
C28 C29 H29 119.6
C30 C29 H29 119.6
C25 C30 C29 117.7(3)
C25 C30 C31 121.9(3)
C29 C30 C31 120.4(3)
N3 C31 C32 108.2(2)
N3 C31 C30 121.3(2)
C32 C31 C30 130.6(2)
C33 C32 C31 107.2(2)
C33 C32 H32 126.4
C31 C32 H32 126.4
N4 C33 C32 106.0(2)
N4 C33 C34 122.4(2)
C32 C33 C34 131.6(2)
C39 C34 C35 117.1(3)
C39 C34 C33 122.7(3)
C35 C34 C33 120.2(3)
C36 C35 C34 121.5(3)
C36 C35 H35 119.2
C34 C35 H35 119.2
C37 C36 C35 120.0(4)
C37 C36 H36 120.0
C35 C36 H36 120.0
C38 C37 C36 119.5(3)
C38 C37 H37 120.3
C36 C37 H37 120.3
C37 C38 C39 120.4(3)
C37 C38 H38 119.8
C39 C38 H38 119.8
C38 C39 C34 121.5(3)
C38 C39 H39 119.2
C34 C39 H39 119.2
O7 C40 H40A 109.5
O7 C40 H40B 109.5
H40A C40 H40B 109.5
O7 C40 H40C 109.5
H40A C40 H40C 109.5
H40B C40 H40C 109.5

loop_
_geom_bond_atom_site_label_1
_geom_bond_atom_site_label_2
_geom_bond_distance
O1 C9 1.234(3)
O2 C9 1.292(3)
O2 H2A 0.8200
O3 C7 1.241(3)
O4 C7 1.286(3)
O5 C8 1.250(3)
O6 C8 1.280(3)
O6 H6A 0.8200
O7 C40 1.418(3)
O7 H7 0.8200
N1 C18 1.337(3)
N1 N2 1.349(3)
N1 H1 0.8600
N2 C16 1.344(3)
N3 N4 1.337(3)
N3 C31 1.330(3)
N3 H3 0.8600
N4 C33 1.344(3)
N4 H4A 0.8600
C1 C2 1.385(3)
C1 C6 1.390(3)
C1 C7 1.495(3)
C2 C3 1.387(3)
C2 H2 0.9300
C3 C4 1.384(3)
C3 C8 1.477(3)
C4 C5 1.389(3)
C4 H4 0.9300
C5 C6 1.380(3)
C5 C9 1.483(3)
C6 H6 0.9300
C10 C11 1.374(4)
C10 C15 1.386(4)
C10 H10 0.9300
C11 C12 1.375(4)
C11 H11 0.9300
C12 C13 1.359(4)
C12 H12 0.9300
C13 C14 1.382(4)
C13 H13 0.9300
C14 C15 1.386(4)
C14 H14 0.9300
C15 C16 1.477(3)
C16 C17 1.393(4)
C17 C18 1.380(3)
C17 H17 0.9300
C18 C19 1.473(3)
C19 C24 1.384(4)
C19 C20 1.393(4)
C20 C21 1.376(4)
C20 H20 0.9300
C21 C22 1.378(4)
C21 H21 0.9300
C22 C23 1.365(4)
C22 H22 0.9300
C23 C24 1.372(4)
C23 H23 0.9300
C24 H24 0.9300
C25 C30 1.370(4)
C25 C26 1.377(5)
C25 H25 0.9300
C26 C27 1.364(5)
C26 H26 0.9300
C27 C28 1.355(5)
C27 H27 0.9300
C28 C29 1.381(4)
C28 H28 0.9300
C29 C30 1.389(4)
C29 H29 0.9300
C30 C31 1.470(4)
C31 C32 1.381(4)
C32 C33 1.378(3)
C32 H32 0.9300
C33 C34 1.466(4)
C34 C39 1.380(4)
C34 C35 1.377(4)
C35 C36 1.374(5)
C35 H35 0.9300
C36 C37 1.375(5)
C36 H36 0.9300
C37 C38 1.351(5)
C37 H37 0.9300
C38 C39 1.375(4)
C38 H38 0.9300
C39 H39 0.9300
C40 H40A 0.9600
C40 H40B 0.9600
C40 H40C 0.9600

loop_
_geom_torsion_atom_site_label_1
_geom_torsion_atom_site_label_2
_geom_torsion_atom_site_label_3
_geom_torsion_atom_site_label_4
_geom_torsion
C18 N1 N2 C16 0.6(3)
C31 N3 N4 C33 -0.5(3)
C6 C1 C2 C3 0.6(3)
C7 C1 C2 C3 -176.7(2)
C1 C2 C3 C4 -1.1(3)
C1 C2 C3 C8 177.0(2)
C2 C3 C4 C5 1.1(3)
C8 C3 C4 C5 -177.0(2)
C3 C4 C5 C6 -0.6(3)
C3 C4 C5 C9 176.6(2)
C4 C5 C6 C1 0.2(3)
C9 C5 C6 C1 -177.1(2)
C2 C1 C6 C5 -0.2(3)
C7 C1 C6 C5 177.20(19)
C2 C1 C7 O3 174.2(2)
C6 C1 C7 O3 -3.1(3)
C2 C1 C7 O4 -4.9(3)
C6 C1 C7 O4 177.77(19)
C4 C3 C8 O5 -178.0(2)
C2 C3 C8 O5 3.9(4)
C4 C3 C8 O6 2.9(4)
C2 C3 C8 O6 -175.2(2)
C6 C5 C9 O1 176.3(2)
C4 C5 C9 O1 -0.9(3)
C6 C5 C9 O2 -1.8(3)
C4 C5 C9 O2 -179.1(2)
C15 C10 C11 C12 -0.7(5)
C10 C11 C12 C13 1.0(6)
C11 C12 C13 C14 -0.6(5)
C12 C13 C14 C15 0.1(5)
C13 C14 C15 C10 0.1(4)
C13 C14 C15 C16 -178.1(3)
C11 C10 C15 C14 0.2(5)
C11 C10 C15 C16 178.4(3)
N1 N2 C16 C17 0.4(3)
N1 N2 C16 C15 -177.1(2)
C14 C15 C16 N2 -163.8(3)
C10 C15 C16 N2 18.1(4)
C14 C15 C16 C17 19.3(4)
C10 C15 C16 C17 -158.8(3)
N2 C16 C17 C18 -1.2(3)
C15 C16 C17 C18 176.0(3)
N2 N1 C18 C17 -1.4(3)
N2 N1 C18 C19 175.6(2)
C16 C17 C18 N1 1.5(3)
C16 C17 C18 C19 -175.0(3)
N1 C18 C19 C24 34.4(4)
C17 C18 C19 C24 -149.6(3)
N1 C18 C19 C20 -143.5(3)
C17 C18 C19 C20 32.5(4)
C24 C19 C20 C21 0.3(4)
C18 C19 C20 C21 178.3(3)
C19 C20 C21 C22 -0.1(5)
C20 C21 C22 C23 -0.2(5)
C21 C22 C23 C24 0.2(5)
C22 C23 C24 C19 0.0(4)
C20 C19 C24 C23 -0.3(4)
C18 C19 C24 C23 -178.3(3)
C30 C25 C26 C27 -0.2(7)
C25 C26 C27 C28 1.1(7)
C26 C27 C28 C29 -0.9(6)
C27 C28 C29 C30 -0.1(5)
C26 C25 C30 C29 -0.8(5)
C26 C25 C30 C31 -179.3(3)
C28 C29 C30 C25 0.9(4)
C28 C29 C30 C31 179.5(2)
N4 N3 C31 C32 0.4(3)
N4 N3 C31 C30 -179.6(2)
C25 C30 C31 N3 -4.1(4)
C29 C30 C31 N3 177.4(2)
C25 C30 C31 C32 175.9(3)
C29 C30 C31 C32 -2.6(4)
N3 C31 C32 C33 -0.2(3)
C30 C31 C32 C33 179.8(2)
N3 N4 C33 C32 0.4(3)
N3 N4 C33 C34 -179.2(2)
C31 C32 C33 N4 -0.2(3)
C31 C32 C33 C34 179.4(2)
N4 C33 C34 C39 -10.4(4)
C32 C33 C34 C39 170.1(3)
N4 C33 C34 C35 169.0(3)
C32 C33 C34 C35 -10.5(4)
C39 C34 C35 C36 0.3(5)
C33 C34 C35 C36 -179.1(3)
C34 C35 C36 C37 0.6(6)
C35 C36 C37 C38 -0.9(6)
C36 C37 C38 C39 0.2(6)
C37 C38 C39 C34 0.7(5)
C35 C34 C39 C38 -1.0(5)
C33 C34 C39 C38 178.4(3)
